data_4032951
loop_
_publ_author_name
'Liu, Yiyi'
'Li, Hengyu'
'Zhou, Xun'
'He, Zhengjie'

_publ_section_title
;
 P(NMe2)3-Mediated Reductive (1 + 4) Annulation Reaction of Isatins with
 Nitroalkenes: An Access to Spirooxindolyl Isoxazoline N-Oxides and Their
 Corresponding Isoxazolines.
;
_journal_issue 20
_journal_name_full 'The Journal of organic chemistry'
_journal_page_first 10997
_journal_page_last 11007
_journal_paper_doi 10.1021/acs.joc.7b01962
_journal_volume 82
_journal_year 2017
_chemical_formula_sum 'C21 H21 N2 O6'
_chemical_formula_weight 397.40
_chemical_name_systematic
; 
 ? 
;
_space_group_IT_number 2
_symmetry_cell_setting triclinic
_symmetry_space_group_name_Hall '-P 1'
_symmetry_space_group_name_H-M 'P -1'
_atom_sites_solution_hydrogens geom
_atom_sites_solution_primary direct
_atom_sites_solution_secondary difmap
_audit_creation_method SHELXL-97
_cell_angle_alpha 91.3950(10)
_cell_angle_beta 110.283(5)
_cell_angle_gamma 112.925(6)
_cell_formula_units_Z 2
_cell_length_a 9.196(3)
_cell_length_b 10.447(3)
_cell_length_c 11.724(4)
_cell_measurement_reflns_used 3577
_cell_measurement_temperature 113(2)
_cell_measurement_theta_max 27.5
_cell_measurement_theta_min 3.1
_cell_volume 956.3(5)
_computing_cell_refinement 'CrystalClear-SM Expert 2.1 b42'
_computing_data_collection 'CrystalClear-SM Expert 2.1 b42 (Rigaku, 2015)'
_computing_data_reduction 'CrystalClear-SM Expert 2.1 b42'
_computing_molecular_graphics 'CrystalStructure 4.1'
_computing_publication_material 'CrystalStructure 4.1 (Rigaku, 2014)'
_computing_structure_refinement 'SHELXL-97 (Sheldrick, 1997)'
_computing_structure_solution 'SHELXS-97 (Sheldrick, 1990)'
_diffrn_ambient_temperature 113(2)
_diffrn_detector_area_resol_mean 5.814
_diffrn_measured_fraction_theta_full 0.978
_diffrn_measured_fraction_theta_max 0.978
_diffrn_measurement_device_type 'Rigaku XtaLAB P200'
_diffrn_measurement_method '\w and \f scans'
_diffrn_radiation_monochromator multilayer
_diffrn_radiation_source 'rotating anode'
_diffrn_radiation_type MoK\a
_diffrn_radiation_wavelength 0.71073
_diffrn_reflns_av_R_equivalents 0.0176
_diffrn_reflns_av_sigmaI/netI 0.0148
_diffrn_reflns_limit_h_max 11
_diffrn_reflns_limit_h_min -11
_diffrn_reflns_limit_k_max 13
_diffrn_reflns_limit_k_min -12
_diffrn_reflns_limit_l_max 15
_diffrn_reflns_limit_l_min -15
_diffrn_reflns_number 12339
_diffrn_reflns_theta_full 27.55
_diffrn_reflns_theta_max 27.55
_diffrn_reflns_theta_min 3.11
_diffrn_standards_decay_% 0
_diffrn_standards_interval_count 0
_diffrn_standards_interval_time 0
_diffrn_standards_number 0
_exptl_absorpt_coefficient_mu 0.102
_exptl_absorpt_correction_T_max 0.9878
_exptl_absorpt_correction_T_min 0.9798
_exptl_absorpt_correction_type multi-scan
_exptl_absorpt_process_details 'REQAB (Rigaku, 1998)'
_exptl_crystal_colour Colorless
_exptl_crystal_density_diffrn 1.380
_exptl_crystal_density_meas 0
_exptl_crystal_density_method 'not measured'
_exptl_crystal_description Prism
_exptl_crystal_F_000 418
_exptl_crystal_size_max 0.20
_exptl_crystal_size_mid 0.18
_exptl_crystal_size_min 0.12
_refine_diff_density_max 0.389
_refine_diff_density_min -0.298
_refine_diff_density_rms 0.051
_refine_ls_extinction_method none
_refine_ls_goodness_of_fit_ref 0.933
_refine_ls_hydrogen_treatment constr
_refine_ls_matrix_type full
_refine_ls_number_parameters 264
_refine_ls_number_reflns 4329
_refine_ls_number_restraints 0
_refine_ls_restrained_S_all 0.933
_refine_ls_R_factor_all 0.0355
_refine_ls_R_factor_gt 0.0335
_refine_ls_shift/su_max 0.005
_refine_ls_shift/su_mean 0.001
_refine_ls_structure_factor_coef Fsqd
_refine_ls_weighting_details 'calc w=1/[\s^2^(Fo^2^)+(0.0618P)^2^+0.3202P] where P=(Fo^2^+2Fc^2^)/3'
_refine_ls_weighting_scheme calc
_refine_ls_wR_factor_gt 0.0919
_refine_ls_wR_factor_ref 0.0933
_reflns_number_gt 3998
_reflns_number_total 4329
_reflns_threshold_expression >2sigma(I)
_cod_data_source_file jo7b01962_si_003.cif
_cod_data_source_block shelx
_cod_depositor_comments
;
The following automatic conversions were performed:

'_symmetry_cell_setting' value 'Triclinic' changed to 'triclinic'
according to
/home/data/users/saulius/crontab/automatic-downloads/rss-feeds/ACS/lib/dictionaries/cif_core.dic
dictionary named 'cif_core.dic' version 2.4.2 from 2011-04-26.

'_exptl_absorpt_correction_type' value 'MULTI-SCAN' changed to
'multi-scan' according to
/home/data/users/saulius/crontab/automatic-downloads/rss-feeds/ACS/lib/dictionaries/cif_core.dic
dictionary named 'cif_core.dic' version 2.4.2 from 2011-04-26.

'_refine_ls_hydrogen_treatment' value 'CONSTR' changed to 'constr'
according to
/home/data/users/saulius/crontab/automatic-downloads/rss-feeds/ACS/lib/dictionaries/cif_core.dic
dictionary named 'cif_core.dic' version 2.4.2 from 2011-04-26.

Automatic conversion script
Id: cif_fix_values 4973 2017-02-22 13:04:09Z antanas 

 Adding full bibliography for 4032950--4032951.cif.
;
_cod_original_sg_symbol_H-M P-1
_cod_database_code 4032951

loop_
_symmetry_equiv_pos_as_xyz
'x, y, z'
'-x, -y, -z'

loop_
_atom_site_label
_atom_site_type_symbol
_atom_site_fract_x
_atom_site_fract_y
_atom_site_fract_z
_atom_site_U_iso_or_equiv
_atom_site_adp_type
_atom_site_occupancy
_atom_site_symmetry_multiplicity
_atom_site_calc_flag
_atom_site_refinement_flags
O1 O 0.60088(9) 0.51223(8) 0.69656(7) 0.02167(16) Uani 1 1 d .
O2 O 0.32065(9) 0.56201(7) 0.72135(6) 0.01769(15) Uani 1 1 d .
O3 O 0.25492(10) 0.68751(7) 0.57474(7) 0.02243(17) Uani 1 1 d .
O4 O 0.07780(10) 0.52917(8) 0.33363(7) 0.02255(17) Uani 1 1 d .
O5 O 0.02679(9) 0.29925(7) 0.33047(6) 0.01781(15) Uani 1 1 d .
O6 O 0.72888(10) 0.25691(8) 0.90423(7) 0.02320(17) Uani 1 1 d .
N1 N 0.56315(10) 0.38972(8) 0.85322(7) 0.01739(17) Uani 1 1 d .
N2 N 0.25067(10) 0.57126(8) 0.59146(7) 0.01598(17) Uani 1 1 d .
C1 C 0.43389(12) 0.33767(10) 0.90099(9) 0.01670(19) Uani 1 1 d .
C2 C 0.43595(14) 0.27210(11) 1.00240(9) 0.0217(2) Uani 1 1 d .
H2 H 0.5318 0.2554 1.0501 0.026 Uiso 1 1 calc R
C3 C 0.29143(15) 0.23158(11) 1.03161(9) 0.0250(2) Uani 1 1 d .
H3A H 0.2900 0.1882 1.1017 0.030 Uiso 1 1 calc R
C4 C 0.14942(15) 0.25315(11) 0.96063(10) 0.0245(2) Uani 1 1 d .
H4 H 0.0524 0.2237 0.9823 0.029 Uiso 1 1 calc R
C5 C 0.14858(13) 0.31793(10) 0.85762(9) 0.0199(2) Uani 1 1 d .
H5 H 0.0514 0.3319 0.8081 0.024 Uiso 1 1 calc R
C6 C 0.29279(12) 0.36119(10) 0.82972(8) 0.01592(19) Uani 1 1 d .
C7 C 0.32622(12) 0.42611(9) 0.72373(8) 0.01455(18) Uani 1 1 d .
C8 C 0.51378(12) 0.44935(9) 0.75178(9) 0.01605(19) Uani 1 1 d .
C9 C 0.73242(13) 0.39216(10) 0.90912(9) 0.0210(2) Uani 1 1 d .
H9A H 0.8044 0.4478 0.8659 0.025 Uiso 1 1 calc R
H9B H 0.7861 0.4404 0.9966 0.025 Uiso 1 1 calc R
C10 C 0.67085(15) 0.18592(13) 0.78007(10) 0.0298(2) Uani 1 1 d .
H10A H 0.5483 0.1603 0.7373 0.045 Uiso 1 1 calc R
H10B H 0.6904 0.1001 0.7818 0.045 Uiso 1 1 calc R
H10C H 0.7342 0.2487 0.7362 0.045 Uiso 1 1 calc R
C11 C 0.19655(11) 0.33543(9) 0.59382(8) 0.01310(17) Uani 1 1 d .
H11 H 0.0822 0.2870 0.5993 0.016 Uiso 1 1 calc R
C12 C 0.24084(11) 0.22163(9) 0.55308(8) 0.01325(18) Uani 1 1 d .
C13 C 0.33073(12) 0.23865(10) 0.47596(9) 0.01746(19) Uani 1 1 d .
H13 H 0.3707 0.3259 0.4486 0.021 Uiso 1 1 calc R
C14 C 0.36168(13) 0.12733(11) 0.43915(9) 0.0206(2) Uani 1 1 d .
H14 H 0.4213 0.1383 0.3855 0.025 Uiso 1 1 calc R
C15 C 0.30592(13) -0.00003(10) 0.48041(9) 0.0195(2) Uani 1 1 d .
H15 H 0.3259 -0.0761 0.4539 0.023 Uiso 1 1 calc R
C16 C 0.22135(12) -0.01564(10) 0.56015(9) 0.01739(19) Uani 1 1 d .
H16 H 0.1862 -0.1014 0.5904 0.021 Uiso 1 1 calc R
C17 C 0.18805(12) 0.09465(9) 0.59575(8) 0.01498(18) Uani 1 1 d .
H17 H 0.1288 0.0834 0.6496 0.018 Uiso 1 1 calc R
C18 C 0.18973(11) 0.44890(9) 0.51890(8) 0.01471(18) Uani 1 1 d .
C19 C 0.09468(12) 0.43427(10) 0.38512(9) 0.01589(19) Uani 1 1 d .
C20 C -0.07145(14) 0.26936(11) 0.19779(9) 0.0228(2) Uani 1 1 d .
H20A H 0.0021 0.3243 0.1553 0.027 Uiso 1 1 calc R
H20B H -0.1682 0.2960 0.1799 0.027 Uiso 1 1 calc R
C21 C -0.1373(2) 0.11382(13) 0.15319(11) 0.0391(3) Uani 1 1 d .
H21A H -0.0412 0.0872 0.1771 0.059 Uiso 1 1 calc R
H21B H -0.1961 0.0920 0.0629 0.059 Uiso 1 1 calc R
H21C H -0.2176 0.0607 0.1904 0.059 Uiso 1 1 calc R

loop_
_atom_site_aniso_label
_atom_site_aniso_U_11
_atom_site_aniso_U_22
_atom_site_aniso_U_33
_atom_site_aniso_U_23
_atom_site_aniso_U_13
_atom_site_aniso_U_12
O1 0.0190(3) 0.0220(4) 0.0253(4) 0.0093(3) 0.0101(3) 0.0083(3)
O2 0.0226(3) 0.0140(3) 0.0163(3) 0.0022(2) 0.0043(3) 0.0105(3)
O3 0.0274(4) 0.0129(3) 0.0305(4) 0.0077(3) 0.0104(3) 0.0125(3)
O4 0.0276(4) 0.0226(4) 0.0228(4) 0.0117(3) 0.0094(3) 0.0159(3)
O5 0.0210(3) 0.0181(3) 0.0137(3) 0.0050(2) 0.0046(3) 0.0093(3)
O6 0.0274(4) 0.0218(4) 0.0207(4) 0.0036(3) 0.0037(3) 0.0156(3)
N1 0.0165(4) 0.0171(4) 0.0175(4) 0.0046(3) 0.0041(3) 0.0082(3)
N2 0.0165(4) 0.0148(4) 0.0192(4) 0.0057(3) 0.0066(3) 0.0094(3)
C1 0.0197(4) 0.0135(4) 0.0147(4) 0.0002(3) 0.0048(3) 0.0067(3)
C2 0.0273(5) 0.0198(5) 0.0151(4) 0.0033(4) 0.0042(4) 0.0107(4)
C3 0.0368(6) 0.0228(5) 0.0159(4) 0.0055(4) 0.0116(4) 0.0116(4)
C4 0.0307(5) 0.0245(5) 0.0219(5) 0.0040(4) 0.0160(4) 0.0104(4)
C5 0.0224(5) 0.0203(5) 0.0191(4) 0.0020(4) 0.0093(4) 0.0102(4)
C6 0.0205(5) 0.0143(4) 0.0129(4) 0.0011(3) 0.0056(3) 0.0080(3)
C7 0.0165(4) 0.0125(4) 0.0160(4) 0.0029(3) 0.0058(3) 0.0079(3)
C8 0.0163(4) 0.0130(4) 0.0169(4) 0.0016(3) 0.0037(3) 0.0066(3)
C9 0.0169(4) 0.0189(5) 0.0227(5) 0.0023(4) 0.0010(4) 0.0091(4)
C10 0.0290(6) 0.0305(6) 0.0268(6) -0.0038(4) 0.0043(4) 0.0158(5)
C11 0.0145(4) 0.0126(4) 0.0132(4) 0.0037(3) 0.0048(3) 0.0071(3)
C12 0.0135(4) 0.0124(4) 0.0133(4) 0.0022(3) 0.0031(3) 0.0068(3)
C13 0.0194(4) 0.0167(4) 0.0192(4) 0.0067(3) 0.0090(4) 0.0090(4)
C14 0.0225(5) 0.0241(5) 0.0216(5) 0.0050(4) 0.0119(4) 0.0132(4)
C15 0.0202(4) 0.0179(4) 0.0219(5) 0.0003(4) 0.0059(4) 0.0117(4)
C16 0.0171(4) 0.0123(4) 0.0204(4) 0.0032(3) 0.0044(4) 0.0065(3)
C17 0.0155(4) 0.0142(4) 0.0156(4) 0.0039(3) 0.0057(3) 0.0069(3)
C18 0.0154(4) 0.0140(4) 0.0174(4) 0.0054(3) 0.0067(3) 0.0085(3)
C19 0.0150(4) 0.0187(4) 0.0184(4) 0.0067(3) 0.0082(4) 0.0098(4)
C20 0.0288(5) 0.0251(5) 0.0127(4) 0.0055(4) 0.0048(4) 0.0122(4)
C21 0.0594(8) 0.0245(6) 0.0180(5) 0.0040(4) 0.0072(5) 0.0093(5)

loop_
_atom_type_symbol
_atom_type_description
_atom_type_scat_dispersion_real
_atom_type_scat_dispersion_imag
_atom_type_scat_source
C C 0.0033 0.0016 'International Tables Vol C Tables 4.2.6.8 and 6.1.1.4'
H H 0.0000 0.0000 'International Tables Vol C Tables 4.2.6.8 and 6.1.1.4'
N N 0.0061 0.0033 'International Tables Vol C Tables 4.2.6.8 and 6.1.1.4'
O O 0.0106 0.0060 'International Tables Vol C Tables 4.2.6.8 and 6.1.1.4'

loop_
_geom_angle_atom_site_label_1
_geom_angle_atom_site_label_2
_geom_angle_atom_site_label_3
_geom_angle
C7 O2 N2 106.34(6)
C19 O5 C20 115.41(7)
C9 O6 C10 112.49(8)
C8 N1 C1 111.09(8)
C8 N1 C9 123.65(8)
C1 N1 C9 125.06(8)
O3 N2 C18 134.66(9)
O3 N2 O2 113.73(7)
C18 N2 O2 111.52(7)
C2 C1 C6 121.68(9)
C2 C1 N1 128.37(9)
C6 C1 N1 109.96(9)
C1 C2 C3 117.22(10)
C1 C2 H2 121.4
C3 C2 H2 121.4
C4 C3 C2 121.64(10)
C4 C3 H3A 119.2
C2 C3 H3A 119.2
C3 C4 C5 120.41(10)
C3 C4 H4 119.8
C5 C4 H4 119.8
C6 C5 C4 118.28(9)
C6 C5 H5 120.9
C4 C5 H5 120.9
C5 C6 C1 120.75(9)
C5 C6 C7 130.39(9)
C1 C6 C7 108.72(8)
O2 C7 C6 113.19(7)
O2 C7 C8 107.95(7)
C6 C7 C8 102.68(7)
O2 C7 C11 105.16(7)
C6 C7 C11 114.21(8)
C8 C7 C11 113.72(7)
O1 C8 N1 126.73(9)
O1 C8 C7 125.99(8)
N1 C8 C7 107.24(8)
O6 C9 N1 112.95(8)
O6 C9 H9A 109.0
N1 C9 H9A 109.0
O6 C9 H9B 109.0
N1 C9 H9B 109.0
H9A C9 H9B 107.8
O6 C10 H10A 109.5
O6 C10 H10B 109.5
H10A C10 H10B 109.5
O6 C10 H10C 109.5
H10A C10 H10C 109.5
H10B C10 H10C 109.5
C18 C11 C12 119.84(8)
C18 C11 C7 100.96(7)
C12 C11 C7 113.17(7)
C18 C11 H11 107.4
C12 C11 H11 107.4
C7 C11 H11 107.4
C13 C12 C17 119.44(8)
C13 C12 C11 123.09(8)
C17 C12 C11 117.47(8)
C14 C13 C12 119.73(9)
C14 C13 H13 120.1
C12 C13 H13 120.1
C15 C14 C13 120.48(9)
C15 C14 H14 119.8
C13 C14 H14 119.8
C16 C15 C14 119.89(9)
C16 C15 H15 120.1
C14 C15 H15 120.1
C15 C16 C17 119.79(9)
C15 C16 H16 120.1
C17 C16 H16 120.1
C16 C17 C12 120.63(9)
C16 C17 H17 119.7
C12 C17 H17 119.7
N2 C18 C19 118.82(8)
N2 C18 C11 110.69(8)
C19 C18 C11 128.95(8)
O4 C19 O5 125.24(9)
O4 C19 C18 125.22(9)
O5 C19 C18 109.52(8)
O5 C20 C21 107.77(8)
O5 C20 H20A 110.2
C21 C20 H20A 110.2
O5 C20 H20B 110.2
C21 C20 H20B 110.2
H20A C20 H20B 108.5
C20 C21 H21A 109.5
C20 C21 H21B 109.5
H21A C21 H21B 109.5
C20 C21 H21C 109.5
H21A C21 H21C 109.5
H21B C21 H21C 109.5

loop_
_geom_bond_atom_site_label_1
_geom_bond_atom_site_label_2
_geom_bond_distance
O1 C8 1.2093(12)
O2 C7 1.4410(11)
O2 N2 1.4555(11)
O3 N2 1.2227(11)
O4 C19 1.2064(12)
O5 C19 1.3351(12)
O5 C20 1.4545(12)
O6 C9 1.3999(13)
O6 C10 1.4332(14)
N1 C8 1.3749(12)
N1 C1 1.4124(13)
N1 C9 1.4540(13)
N2 C18 1.3154(13)
C1 C2 1.3846(14)
C1 C6 1.3960(14)
C2 C3 1.3954(16)
C2 H2 0.9500
C3 C4 1.3906(16)
C3 H3A 0.9500
C4 C5 1.3978(14)
C4 H4 0.9500
C5 C6 1.3824(14)
C5 H5 0.9500
C6 C7 1.4973(13)
C7 C8 1.5552(14)
C7 C11 1.5587(13)
C9 H9A 0.9900
C9 H9B 0.9900
C10 H10A 0.9800
C10 H10B 0.9800
C10 H10C 0.9800
C11 C18 1.5004(12)
C11 C12 1.5139(12)
C11 H11 1.0000
C12 C13 1.3942(13)
C12 C17 1.3945(13)
C13 C14 1.3922(14)
C13 H13 0.9500
C14 C15 1.3924(14)
C14 H14 0.9500
C15 C16 1.3850(14)
C15 H15 0.9500
C16 C17 1.3913(13)
C16 H16 0.9500
C17 H17 0.9500
C18 C19 1.4768(13)
C20 C21 1.5010(16)
C20 H20A 0.9900
C20 H20B 0.9900
C21 H21A 0.9800
C21 H21B 0.9800
C21 H21C 0.9800

loop_
_geom_torsion_atom_site_label_1
_geom_torsion_atom_site_label_2
_geom_torsion_atom_site_label_3
_geom_torsion_atom_site_label_4
_geom_torsion
C7 O2 N2 O3 -172.73(8)
C7 O2 N2 C18 10.20(10)
C8 N1 C1 C2 -179.37(9)
C9 N1 C1 C2 -4.47(15)
C8 N1 C1 C6 0.59(11)
C9 N1 C1 C6 175.49(8)
C6 C1 C2 C3 -0.70(14)
N1 C1 C2 C3 179.26(9)
C1 C2 C3 C4 1.34(15)
C2 C3 C4 C5 -0.59(16)
C3 C4 C5 C6 -0.84(15)
C4 C5 C6 C1 1.48(14)
C4 C5 C6 C7 176.71(9)
C2 C1 C6 C5 -0.72(14)
N1 C1 C6 C5 179.32(8)
C2 C1 C6 C7 -176.88(8)
N1 C1 C6 C7 3.15(10)
N2 O2 C7 C6 -145.81(8)
N2 O2 C7 C8 101.25(8)
N2 O2 C7 C11 -20.48(9)
C5 C6 C7 O2 63.08(13)
C1 C6 C7 O2 -121.25(8)
C5 C6 C7 C8 179.19(9)
C1 C6 C7 C8 -5.14(9)
C5 C6 C7 C11 -57.22(13)
C1 C6 C7 C11 118.45(9)
C1 N1 C8 O1 173.95(9)
C9 N1 C8 O1 -1.03(15)
C1 N1 C8 C7 -3.91(10)
C9 N1 C8 C7 -178.89(8)
O2 C7 C8 O1 -52.61(12)
C6 C7 C8 O1 -172.43(9)
C11 C7 C8 O1 63.66(12)
O2 C7 C8 N1 125.26(8)
C6 C7 C8 N1 5.45(9)
C11 C7 C8 N1 -118.46(8)
C10 O6 C9 N1 65.34(12)
C8 N1 C9 O6 -117.70(10)
C1 N1 C9 O6 68.02(12)
O2 C7 C11 C18 22.60(9)
C6 C7 C11 C18 147.29(8)
C8 C7 C11 C18 -95.29(8)
O2 C7 C11 C12 151.96(7)
C6 C7 C11 C12 -83.35(10)
C8 C7 C11 C12 34.07(10)
C18 C11 C12 C13 22.36(13)
C7 C11 C12 C13 -96.58(10)
C18 C11 C12 C17 -157.64(8)
C7 C11 C12 C17 83.41(10)
C17 C12 C13 C14 2.15(14)
C11 C12 C13 C14 -177.85(9)
C12 C13 C14 C15 -1.04(15)
C13 C14 C15 C16 -0.99(15)
C14 C15 C16 C17 1.90(15)
C15 C16 C17 C12 -0.78(14)
C13 C12 C17 C16 -1.25(13)
C11 C12 C17 C16 178.75(8)
O3 N2 C18 C19 -3.66(16)
O2 N2 C18 C19 172.56(7)
O3 N2 C18 C11 -170.76(10)
O2 N2 C18 C11 5.46(10)
C12 C11 C18 N2 -142.31(8)
C7 C11 C18 N2 -17.34(10)
C12 C11 C18 C19 52.25(13)
C7 C11 C18 C19 177.23(9)
C20 O5 C19 O4 1.32(14)
C20 O5 C19 C18 179.80(8)
N2 C18 C19 O4 5.74(15)
C11 C18 C19 O4 170.16(9)
N2 C18 C19 O5 -172.75(8)
C11 C18 C19 O5 -8.32(13)
C19 O5 C20 C21 -179.89(9)
